data_2009284
loop_
_publ_author_name
'Wei, Qiang'
'Zhuang, Botao'
'Chen, Jiutong'

_publ_section_title
;
 A long-chain alkyl-tethered Mo~2~S~2~ core,
 [Bu~4~N]~2~[Mo~2~(CO)~8~(<i>n</i>-C~6~H~13~ S)~2~]
;
_journal_issue 12
_journal_name_full 'Acta Crystallographica Section C'
_journal_page_first 2047
_journal_page_last 2049
_journal_paper_doi 10.1107/S0108270199011191
_journal_volume 55
_journal_year 1999
_chemical_formula_iupac '(C16 H36 N)2 [Mo2 (C6 H13 S)2 (CO)8 ]'
_chemical_formula_moiety '2C16 H36 N + , C20 H26 Mo2 O8 S2 2-'
_chemical_formula_sum 'C52 H98 Mo2 N2 O8 S2'
_chemical_formula_weight 1135.32
_space_group_IT_number 14
_symmetry_cell_setting monoclinic
_symmetry_space_group_name_Hall '-P 2ybc'
_symmetry_space_group_name_H-M 'P 1 21/c 1'
_audit_creation_method SHELXL
_cell_angle_alpha 90.00
_cell_angle_beta 109.0330(10)
_cell_angle_gamma 90.00
_cell_formula_units_Z 2
_cell_length_a 12.4702(2)
_cell_length_b 15.8641(3)
_cell_length_c 16.9102(3)
_cell_measurement_reflns_used 7613
_cell_measurement_temperature 293(2)
_cell_measurement_theta_max 25.10
_cell_measurement_theta_min 1.73
_cell_volume 3162.43(10)
_computing_cell_refinement 'SMART and  SAINT (Siemens, 1994)'
_computing_data_collection 'SMART (Siemens, 1996)'
_computing_data_reduction 'XPREP in SHELXTL'
_computing_molecular_graphics SHELXTL
_computing_publication_material SHELXTL
_computing_structure_refinement SHELXTL
_computing_structure_solution 'SHELXTL (Sheldrick, 1994)'
_diffrn_ambient_temperature 293(2)
_diffrn_measurement_device 'Siemens SMART CCD'
_diffrn_measurement_method '\w scans'
_diffrn_radiation_monochromator graphite
_diffrn_radiation_source 'fine-focus sealed tube'
_diffrn_radiation_type MoK\a
_diffrn_radiation_wavelength 0.71073
_diffrn_reflns_av_R_equivalents 0.0278
_diffrn_reflns_av_sigmaI/netI 0.0430
_diffrn_reflns_limit_h_max 14
_diffrn_reflns_limit_h_min -8
_diffrn_reflns_limit_k_max 11
_diffrn_reflns_limit_k_min -18
_diffrn_reflns_limit_l_max 15
_diffrn_reflns_limit_l_min -20
_diffrn_reflns_number 11821
_diffrn_reflns_theta_max 25.10
_diffrn_reflns_theta_min 1.73
_diffrn_standards_decay_% none
_diffrn_standards_interval_count none
_diffrn_standards_interval_time none
_diffrn_standards_number none
_exptl_absorpt_coefficient_mu 0.507
_exptl_absorpt_correction_T_max 0.875
_exptl_absorpt_correction_T_min 0.650
_exptl_absorpt_correction_type empirical
_exptl_absorpt_process_details '(SADABS; Sheldrick, 1996)'
_exptl_crystal_colour brown
_exptl_crystal_density_diffrn 1.192
_exptl_crystal_description needle
_exptl_crystal_F_000 1208
_exptl_crystal_size_max 0.76
_exptl_crystal_size_mid 0.36
_exptl_crystal_size_min 0.36
_refine_diff_density_max 0.406
_refine_diff_density_min -0.338
_refine_ls_extinction_method none
_refine_ls_goodness_of_fit_all 1.092
_refine_ls_goodness_of_fit_ref 1.143
_refine_ls_hydrogen_treatment constr
_refine_ls_matrix_type full
_refine_ls_number_parameters 298
_refine_ls_number_reflns 5415
_refine_ls_number_restraints 6
_refine_ls_restrained_S_all 1.105
_refine_ls_restrained_S_obs 1.159
_refine_ls_R_factor_all 0.0624
_refine_ls_R_factor_gt 0.0440
_refine_ls_shift/esd_mean 0.000
_refine_ls_shift/su_max 0.001
_refine_ls_structure_factor_coef Fsqd
_refine_ls_weighting_details 'calc w = 1/[\s^2^(Fo^2^)+(0.0544P)^2^+0.7794P] where P=(Fo^2^+2Fc^2^)/3'
_refine_ls_weighting_scheme calc
_refine_ls_wR_factor_all 0.1144
_refine_ls_wR_factor_ref 0.1053
_reflns_number_gt 4240
_reflns_number_total 5415
_reflns_observed_criterion >2\s(I)
_cod_data_source_file ja1002.cif
_cod_data_source_block I
_cod_depositor_comments
;
The following automatic conversions were performed:
'_symmetry_cell_setting' value 'Monoclinic' changed to 'monoclinic'
according to '/home/saulius/struct/CIF-dictionaries/cif_core.dic'
dictionary named 'cif_core.dic' version 2.4.1 from 2010-06-29.

Automatic conversion script
Id: cif_fix_enum 1527 2010-12-29 10:47:43Z saulius 

The following automatic conversions were performed:

'_symmetry_cell_setting' value 'Monoclinic' changed to 'monoclinic'
according to /home/saulius/struct/CIF-dictionaries/cif_core.dic
dictionary named 'cif_core.dic' version 2.4.1 from 2010-06-29.

Automatic conversion script
Id: cif_fix_values 1715 2011-07-08 13:25:40Z adriana 
;
_cod_original_cell_volume 3162.43(8)
_cod_original_sg_symbol_H-M 'P 21/c'
_cod_database_code 2009284

loop_
_symmetry_equiv_pos_as_xyz
'x, y, z'
'-x, y+1/2, -z+1/2'
'-x, -y, -z'
'x, -y-1/2, z-1/2'

loop_
_atom_site_aniso_label
_atom_site_aniso_U_11
_atom_site_aniso_U_22
_atom_site_aniso_U_33
_atom_site_aniso_U_12
_atom_site_aniso_U_13
_atom_site_aniso_U_23
Mo 0.0521(2) 0.0627(2) 0.0539(2) -0.00475(15) 0.02230(14) -0.00824(15)
S 0.0594(5) 0.0602(5) 0.0596(5) -0.0065(4) 0.0256(4) -0.0017(4)
O1 0.128(3) 0.148(3) 0.129(3) 0.039(3) 0.083(3) -0.007(2)
O2 0.127(3) 0.103(2) 0.107(2) -0.053(2) 0.055(2) -0.047(2)
O3 0.088(2) 0.183(4) 0.064(2) 0.027(2) 0.020(2) 0.004(2)
O4 0.087(2) 0.112(2) 0.117(3) 0.022(2) 0.062(2) 0.004(2)
C1 0.076(3) 0.081(3) 0.074(3) 0.012(2) 0.035(2) -0.001(2)
C2 0.076(3) 0.083(3) 0.064(2) -0.017(2) 0.032(2) -0.022(2)
C3 0.059(2) 0.107(3) 0.060(2) 0.006(2) 0.026(2) -0.011(2)
C4 0.066(2) 0.070(2) 0.061(2) -0.008(2) 0.027(2) -0.001(2)
C11 0.085(3) 0.064(2) 0.072(2) 0.002(2) 0.024(2) -0.001(2)
C12 0.137(5) 0.099(4) 0.084(3) 0.042(3) 0.026(3) 0.016(3)
C13 0.164(7) 0.137(6) 0.124(5) 0.044(5) 0.005(5) 0.033(4)
C14 0.125(6) 0.173(7) 0.194(8) 0.045(5) 0.055(6) 0.011(6)
C15 0.218(10) 0.143(7) 0.261(12) 0.086(7) 0.092(9) 0.020(7)
C16 0.205(10) 0.145(8) 0.392(18) 0.024(7) 0.144(11) 0.036(9)
N 0.066(2) 0.069(2) 0.058(2) 0.003(2) 0.0279(14) 0.0142(14)
C31 0.080(3) 0.077(3) 0.058(2) 0.007(2) 0.027(2) 0.014(2)
C32 0.090(3) 0.095(3) 0.066(3) 0.010(2) 0.022(2) 0.012(2)
C33 0.104(4) 0.117(4) 0.069(3) 0.024(3) 0.019(3) 0.014(3)
C34 0.120(5) 0.166(6) 0.088(4) 0.026(4) -0.004(3) 0.003(4)
C41 0.064(2) 0.081(3) 0.060(2) 0.005(2) 0.030(2) 0.012(2)
C42 0.095(3) 0.092(3) 0.085(3) 0.015(3) 0.046(3) 0.013(2)
C43 0.099(3) 0.117(4) 0.110(4) 0.027(3) 0.056(3) 0.005(3)
C44 0.194(7) 0.153(6) 0.136(5) 0.069(5) 0.112(5) 0.049(4)
C51 0.071(3) 0.069(2) 0.067(2) 0.003(2) 0.027(2) 0.010(2)
C52 0.100(3) 0.079(3) 0.096(3) 0.003(2) 0.054(3) 0.003(2)
C53 0.143(5) 0.086(3) 0.118(4) 0.019(3) 0.073(4) 0.004(3)
C54 0.158(5) 0.099(4) 0.166(6) -0.002(4) 0.100(5) -0.028(4)
C61 0.068(2) 0.075(2) 0.071(2) -0.002(2) 0.034(2) 0.006(2)
C62 0.078(3) 0.092(3) 0.078(3) -0.008(2) 0.023(2) 0.009(2)
C63 0.087(3) 0.128(4) 0.079(3) -0.017(3) 0.020(3) 0.000(3)
C64 0.115(5) 0.172(6) 0.098(4) -0.026(4) 0.014(3) 0.002(4)

loop_
_atom_site_label
_atom_site_fract_x
_atom_site_fract_y
_atom_site_fract_z
_atom_site_U_iso_or_equiv
_atom_site_thermal_displace_type
_atom_site_calc_flag
_atom_site_refinement_flags
_atom_site_occupancy
_atom_site_disorder_group
_atom_site_type_symbol
Mo 0.62300(2) 0.54334(2) 0.09911(2) 0.05503(13) Uani d . 1 . Mo
S 0.49356(8) 0.41134(6) 0.05233(5) 0.0582(2) Uani d . 1 . S
O1 0.4503(3) 0.6208(3) 0.1819(3) 0.1245(13) Uani d . 1 . O
O2 0.7659(3) 0.7074(2) 0.1348(2) 0.1083(11) Uani d . 1 . O
O3 0.7624(3) 0.4913(3) 0.2812(2) 0.1126(12) Uani d . 1 . O
O4 0.8167(3) 0.4582(2) 0.0443(2) 0.0982(10) Uani d . 1 . O
C1 0.5077(4) 0.5936(3) 0.1485(3) 0.0748(11) Uani d . 1 . C
C2 0.7102(3) 0.6459(3) 0.1213(2) 0.0726(11) Uani d . 1 . C
C3 0.7095(3) 0.5084(3) 0.2127(3) 0.0738(11) Uani d . 1 . C
C4 0.7440(3) 0.4889(3) 0.0611(2) 0.0645(9) Uani d . 1 . C
C11 0.5771(4) 0.3184(2) 0.0464(2) 0.0739(11) Uani d . 1 . C
H11A 0.5265(4) 0.2748(2) 0.0149(2) 0.089 Uiso calc R 1 . H
H11B 0.6287(4) 0.3329(2) 0.0162(2) 0.089 Uiso calc R 1 . H
C12 0.6450(5) 0.2838(3) 0.1314(3) 0.109(2) Uani d D 1 . C
H12A 0.7048(5) 0.3235(3) 0.1586(3) 0.131 Uiso calc R 1 . H
H12B 0.5957(5) 0.2796(3) 0.1653(3) 0.131 Uiso calc R 1 . H
C13 0.6978(6) 0.1987(4) 0.1292(4) 0.152(3) Uani d D 1 . C
H13A 0.7269(6) 0.1776(4) 0.1861(4) 0.182 Uiso calc R 1 . H
H13B 0.6384(6) 0.1605(4) 0.0979(4) 0.182 Uiso calc R 1 . H
C14 0.7883(6) 0.1952(5) 0.0936(5) 0.163(3) Uani d D 1 . C
H14A 0.8459(6) 0.2361(5) 0.1215(5) 0.196 Uiso calc R 1 . H
H14B 0.7585(6) 0.2104(5) 0.0349(5) 0.196 Uiso calc R 1 . H
C15 0.8418(9) 0.1093(5) 0.1014(7) 0.204(4) Uani d D 1 . C
H15A 0.8849(9) 0.0991(5) 0.1596(7) 0.244 Uiso calc R 1 . H
H15B 0.7823(9) 0.0672(5) 0.0843(7) 0.244 Uiso calc R 1 . H
C16 0.9160(9) 0.0990(6) 0.0519(8) 0.236(5) Uani d D 1 . C
H16A 0.9473(9) 0.0431(6) 0.0597(8) 0.354 Uiso calc R 1 . H
H16B 0.9764(9) 0.1394(6) 0.0693(8) 0.354 Uiso calc R 1 . H
H16C 0.8737(9) 0.1075(6) -0.0061(8) 0.354 Uiso calc R 1 . H
N 1.2030(2) 0.3226(2) 0.1407(2) 0.0625(8) Uani d . 1 . N
C31 1.1447(3) 0.3623(3) 0.0554(2) 0.0707(10) Uani d . 1 . C
H31A 1.1955(3) 0.3581(3) 0.0228(2) 0.085 Uiso calc R 1 . H
H31B 1.1336(3) 0.4218(3) 0.0637(2) 0.085 Uiso calc R 1 . H
C32 1.0308(4) 0.3246(3) 0.0044(3) 0.0843(12) Uani d . 1 . C
H32A 1.0414(4) 0.2663(3) -0.0089(3) 0.101 Uiso calc R 1 . H
H32B 0.9799(4) 0.3254(3) 0.0373(3) 0.101 Uiso calc R 1 . H
C33 0.9784(4) 0.3734(3) -0.0755(3) 0.0989(15) Uani d . 1 . C
H33A 0.9748(4) 0.4325(3) -0.0620(3) 0.119 Uiso calc R 1 . H
H33B 1.0267(4) 0.3684(3) -0.1101(3) 0.119 Uiso calc R 1 . H
C34 0.8614(5) 0.3433(4) -0.1243(4) 0.134(2) Uani d . 1 . C
H34A 0.8322(5) 0.3764(4) -0.1743(4) 0.201 Uiso calc R 1 . H
H34B 0.8127(5) 0.3492(4) -0.0909(4) 0.201 Uiso calc R 1 . H
H34C 0.8646(5) 0.2851(4) -0.1390(4) 0.201 Uiso calc R 1 . H
C41 1.1278(3) 0.3269(2) 0.1957(2) 0.0661(10) Uani d . 1 . C
H41A 1.0596(3) 0.2945(2) 0.1690(2) 0.079 Uiso calc R 1 . H
H41B 1.1673(3) 0.2996(2) 0.2485(2) 0.079 Uiso calc R 1 . H
C42 1.0929(4) 0.4139(3) 0.2141(3) 0.0864(12) Uani d . 1 . C
H42A 1.1586(4) 0.4431(3) 0.2509(3) 0.104 Uiso calc R 1 . H
H42B 1.0657(4) 0.4456(3) 0.1623(3) 0.104 Uiso calc R 1 . H
C43 1.0014(5) 0.4115(4) 0.2544(3) 0.103(2) Uani d . 1 . C
H43A 0.9789(5) 0.4690(4) 0.2604(3) 0.124 Uiso calc R 1 . H
H43B 0.9359(5) 0.3830(4) 0.2164(3) 0.124 Uiso calc R 1 . H
C44 1.0300(6) 0.3708(4) 0.3351(4) 0.147(3) Uani d . 1 . C
H44A 0.9659(6) 0.3729(4) 0.3547(4) 0.220 Uiso calc R 1 . H
H44B 1.0931(6) 0.3993(4) 0.3742(4) 0.220 Uiso calc R 1 . H
H44C 1.0499(6) 0.3130(4) 0.3301(4) 0.220 Uiso calc R 1 . H
C51 1.2283(3) 0.2299(2) 0.1317(2) 0.0677(10) Uani d . 1 . C
H51A 1.2666(3) 0.2073(2) 0.1870(2) 0.081 Uiso calc R 1 . H
H51B 1.1567(3) 0.2002(2) 0.1093(2) 0.081 Uiso calc R 1 . H
C52 1.2997(4) 0.2105(3) 0.0767(3) 0.0864(13) Uani d . 1 . C
H52A 1.2624(4) 0.2324(3) 0.0209(3) 0.104 Uiso calc R 1 . H
H52B 1.3727(4) 0.2382(3) 0.0992(3) 0.104 Uiso calc R 1 . H
C53 1.3172(5) 0.1174(3) 0.0720(4) 0.108(2) Uani d . 1 . C
H53A 1.2439(5) 0.0897(3) 0.0539(4) 0.130 Uiso calc R 1 . H
H53B 1.3591(5) 0.0966(3) 0.1274(4) 0.130 Uiso calc R 1 . H
C54 1.3809(5) 0.0942(4) 0.0127(4) 0.129(2) Uani d . 1 . C
H54A 1.3896(5) 0.0341(4) 0.0122(4) 0.194 Uiso calc R 1 . H
H54B 1.4543(5) 0.1204(4) 0.0309(4) 0.194 Uiso calc R 1 . H
H54C 1.3391(5) 0.1134(4) -0.0426(4) 0.194 Uiso calc R 1 . H
C61 1.3118(3) 0.3723(3) 0.1795(2) 0.0685(10) Uani d . 1 . C
H61A 1.3524(3) 0.3743(3) 0.1394(2) 0.082 Uiso calc R 1 . H
H61B 1.2915(3) 0.4298(3) 0.1881(2) 0.082 Uiso calc R 1 . H
C62 1.3915(4) 0.3398(3) 0.2609(3) 0.0831(12) Uani d . 1 . C
H62A 1.4183(4) 0.2842(3) 0.2525(3) 0.100 Uiso calc R 1 . H
H62B 1.3516(4) 0.3349(3) 0.3013(3) 0.100 Uiso calc R 1 . H
C63 1.4919(4) 0.3987(4) 0.2946(3) 0.0997(15) Uani d . 1 . C
H63A 1.5216(4) 0.4121(4) 0.2497(3) 0.120 Uiso calc R 1 . H
H63B 1.4656(4) 0.4508(4) 0.3119(3) 0.120 Uiso calc R 1 . H
C64 1.5855(5) 0.3641(4) 0.3663(4) 0.133(2) Uani d . 1 . C
H64A 1.6456(5) 0.4047(4) 0.3841(4) 0.200 Uiso calc R 1 . H
H64B 1.6136(5) 0.3132(4) 0.3494(4) 0.200 Uiso calc R 1 . H
H64C 1.5575(5) 0.3520(4) 0.4117(4) 0.200 Uiso calc R 1 . H

loop_
_atom_type_symbol
_atom_type_description
_atom_type_scat_dispersion_real
_atom_type_scat_dispersion_imag
_atom_type_scat_source
C C 0.0033 0.0016 'International Tables Vol C Tables 4.2.6.8 and 6.1.1.4'
H H 0.0000 0.0000 'International Tables Vol C Tables 4.2.6.8 and 6.1.1.4'
N N 0.0061 0.0033 'International Tables Vol C Tables 4.2.6.8 and 6.1.1.4'
O O 0.0106 0.0060 'International Tables Vol C Tables 4.2.6.8 and 6.1.1.4'
S S 0.1246 0.1234 'International Tables Vol C Tables 4.2.6.8 and 6.1.1.4'
Mo Mo -1.6832 0.6857 'International Tables Vol C Tables 4.2.6.8 and 6.1.1.4'

loop_
_geom_angle_atom_site_label_1
_geom_angle_atom_site_label_2
_geom_angle_atom_site_label_3
_geom_angle_site_symmetry_1
_geom_angle_site_symmetry_3
_geom_angle
_geom_angle_publ_flag
C2 Mo C3 . . 87.3(2) yes
C2 Mo C4 . . 89.4(2) yes
C3 Mo C4 . . 87.8(2) yes
C2 Mo C1 . . 91.0(2) yes
C3 Mo C1 . . 86.9(2) yes
C4 Mo C1 . . 174.6(2) yes
C2 Mo S . 3_665 93.28(12) yes
C3 Mo S . 3_665 179.45(13) yes
C4 Mo S . 3_665 92.33(11) yes
C1 Mo S . 3_665 93.00(12) yes
C2 Mo S . . 173.55(12) yes
C3 Mo S . . 99.19(14) yes
C4 Mo S . . 90.76(11) yes
C1 Mo S . . 89.37(12) yes
S Mo S 3_665 . 80.28(3) yes
C2 Mo Mo . 3_665 133.46(12) yes
C3 Mo Mo . 3_665 139.28(14) yes
C4 Mo Mo . 3_665 92.02(11) yes
C1 Mo Mo . 3_665 91.55(12) yes
S Mo Mo 3_665 3_665 40.18(2) yes
S Mo Mo . 3_665 40.10(2) yes
C11 S Mo . 3_665 108.35(13) yes
C11 S Mo . . 110.94(14) yes
Mo S Mo 3_665 . 99.72(3) yes
O1 C1 Mo . . 174.5(4) no
O2 C2 Mo . . 178.2(4) no
O3 C3 Mo . . 176.9(4) no
O4 C4 Mo . . 176.0(3) no
C12 C11 S . . 113.2(3) no
C13 C12 C11 . . 114.6(4) no
C14 C13 C12 . . 116.9(7) no
C13 C14 C15 . . 112.6(8) no
C16 C15 C14 . . 113.7(9) no
C61 N C41 . . 110.8(3) no
C61 N C51 . . 111.0(3) no
C41 N C51 . . 107.1(3) no
C61 N C31 . . 106.1(3) no
C41 N C31 . . 111.1(3) no
C51 N C31 . . 110.8(3) no
N C31 C32 . . 116.3(3) no
C33 C32 C31 . . 110.9(4) no
C34 C33 C32 . . 112.9(5) no
C42 C41 N . . 116.3(3) no
C43 C42 C41 . . 112.4(4) no
C44 C43 C42 . . 116.6(5) no
C52 C51 N . . 116.1(3) no
C53 C52 C51 . . 111.0(4) no
C52 C53 C54 . . 113.1(4) no
C62 C61 N . . 116.6(3) no
C61 C62 C63 . . 110.5(4) no
C64 C63 C62 . . 114.2(5) no

loop_
_geom_bond_atom_site_label_1
_geom_bond_atom_site_label_2
_geom_bond_site_symmetry_2
_geom_bond_distance
_geom_bond_publ_flag
Mo C2 . 1.925(4) yes
Mo C3 . 1.951(4) yes
Mo C4 . 2.017(4) yes
Mo C1 . 2.046(4) yes
Mo S 3_665 2.6000(9) yes
Mo S . 2.6045(9) yes
Mo Mo 3_665 3.9788(6) yes
S C11 . 1.827(4) no
S Mo 3_665 2.6000(9) no
O1 C1 . 1.131(5) no
O2 C2 . 1.175(5) no
O3 C3 . 1.163(5) no
O4 C4 . 1.144(5) no
C11 C12 . 1.513(6) no
C12 C13 . 1.507(6) no
C13 C14 . 1.443(7) no
C14 C15 . 1.504(7) no
C15 C16 . 1.445(8) no
N C61 . 1.521(5) no
N C41 . 1.522(4) no
N C51 . 1.523(5) no
N C31 . 1.523(4) no
C31 C32 . 1.524(6) no
C32 C33 . 1.508(6) no
C33 C34 . 1.500(7) no
C41 C42 . 1.510(6) no
C42 C43 . 1.508(6) no
C43 C44 . 1.447(7) no
C51 C52 . 1.513(5) no
C52 C53 . 1.499(6) no
C53 C54 . 1.513(7) no
C61 C62 . 1.503(5) no
C62 C63 . 1.516(6) no
C63 C64 . 1.488(7) no
